data_7051291
loop_
_publ_author_name
'Sobota, Piotr'
'Klimowicz, Maria'
'Utko, J\'ozef'
'Jerzykiewicz, Lucjan B.'

_publ_section_title
;
 Syntheses and crystal structure of
 [Li4Zn(\m3,\h2-ddbfo)2(\m,\h2-ddbfo)3Cl(CH3CN)2]&#x00B7;2CH3CN,
 [Na4(\m,\h2-ddbfo)4(CH3CN)4] and [Zn2(\m,\h1-ddbfo)2Cl2(py)2]
 aggregates
;
_journal_issue 7
_journal_name_full 'New Journal of Chemistry'
_journal_page_first 523
_journal_paper_doi 10.1039/b001832p
_journal_volume 24
_journal_year 2000
_chemical_formula_sum 'C58 H67 Cl Li4 N4 O10 Zn'
_chemical_formula_weight 1108.74
_space_group_IT_number 14
_symmetry_cell_setting monoclinic
_symmetry_space_group_name_Hall '-P 2ybc'
_symmetry_space_group_name_H-M 'P 1 21/c 1'
_atom_sites_solution_hydrogens geom
_atom_sites_solution_primary direct
_atom_sites_solution_secondary difmap
_audit_creation_method SHELXL-97
_cell_angle_alpha 90.00
_cell_angle_beta 96.92(3)
_cell_angle_gamma 90.00
_cell_formula_units_Z 4
_cell_length_a 11.818(2)
_cell_length_b 23.435(5)
_cell_length_c 21.975(4)
_cell_measurement_reflns_used 25
_cell_measurement_temperature 299(1)
_cell_measurement_theta_max 15
_cell_measurement_theta_min 7
_cell_volume 6042(2)
_computing_cell_refinement 'Kuma KM4 software 1996'
_computing_data_collection 'Kuma KM4 software 1996'
_computing_data_reduction 'Kuma KM4 software 1996'
_computing_molecular_graphics 'ORTEPII, 1976'
_computing_structure_refinement 'SHELXL-97 (Sheldrick, 1997)'
_computing_structure_solution 'SHELXS-97 (Sheldrick, 1990)'
_diffrn_ambient_temperature 299(1)
_diffrn_measured_fraction_theta_full 0.498
_diffrn_measured_fraction_theta_max 0.498
_diffrn_measurement_device 'Kuma KM4 automatic diffractometer'
_diffrn_measurement_method 'profile data from omega-2theta scans'
_diffrn_radiation_monochromator graphite
_diffrn_radiation_source 'fine-focus sealed tube'
_diffrn_radiation_type MoK\a
_diffrn_radiation_wavelength 0.71073
_diffrn_reflns_av_R_equivalents 0.0153
_diffrn_reflns_av_sigmaI/netI 0.0522
_diffrn_reflns_limit_h_max 14
_diffrn_reflns_limit_h_min 0
_diffrn_reflns_limit_k_max 29
_diffrn_reflns_limit_k_min 0
_diffrn_reflns_limit_l_max 27
_diffrn_reflns_limit_l_min -27
_diffrn_reflns_number 6898
_diffrn_reflns_theta_full 26.89
_diffrn_reflns_theta_max 26.89
_diffrn_reflns_theta_min 2.06
_diffrn_standards_decay_% 2.4
_diffrn_standards_interval_count 100
_diffrn_standards_number 3
_exptl_absorpt_coefficient_mu 0.507
_exptl_absorpt_correction_type none
_exptl_crystal_colour colorless
_exptl_crystal_density_diffrn 1.219
_exptl_crystal_density_method 'not measured'
_exptl_crystal_description block
_exptl_crystal_F_000 2328
_exptl_crystal_size_max 0.6
_exptl_crystal_size_mid 0.3
_exptl_crystal_size_min 0.3
_refine_diff_density_max 0.587
_refine_diff_density_min -0.343
_refine_diff_density_rms 0.048
_refine_ls_extinction_method none
_refine_ls_goodness_of_fit_ref 1.084
_refine_ls_hydrogen_treatment mixed
_refine_ls_matrix_type full
_refine_ls_number_parameters 717
_refine_ls_number_reflns 6646
_refine_ls_number_restraints 0
_refine_ls_restrained_S_all 1.084
_refine_ls_R_factor_all 0.0736
_refine_ls_R_factor_gt 0.0387
_refine_ls_shift/su_max 0.589
_refine_ls_shift/su_mean 0.033
_refine_ls_structure_factor_coef Fsqd
_refine_ls_weighting_details 'w=1/[\s^2^(Fo^2^)+(0.0645P)^2^+2.8493P] where P=(Fo^2^+2Fc^2^)/3'
_refine_ls_weighting_scheme calc
_refine_ls_wR_factor_gt 0.1057
_refine_ls_wR_factor_ref 0.1170
_reflns_number_gt 5003
_reflns_number_total 6646
_reflns_threshold_expression >2sigma(I)
_cod_data_source_file b001832p.txt
_cod_data_source_block COMPOUND_1
_cod_depositor_comments
;
The following automatic conversions were performed:

'_refine_ls_weighting_scheme' value 'calc
w=1/[\s^2^(Fo^2^)+(0.0645P)^2^+2.8493P] where P=(Fo^2^+2Fc^2^)/3' was
changed to 'calc'. New tag '_refine_ls_weighting_details' was
created. The value of the new tag was set to
'w=1/[\s^2^(Fo^2^)+(0.0645P)^2^+2.8493P] where P=(Fo^2^+2Fc^2^)/3'.

Automatic conversion script
Id: cif_fix_values 3143 2015-03-26 13:38:13Z robertas 
;
_cod_original_sg_symbol_H-M P2(1)/c
_cod_database_code 7051291

loop_
_symmetry_equiv_pos_as_xyz
'x, y, z'
'-x, y+1/2, -z+1/2'
'-x, -y, -z'
'x, -y-1/2, z-1/2'

loop_
_atom_site_label
_atom_site_type_symbol
_atom_site_fract_x
_atom_site_fract_y
_atom_site_fract_z
_atom_site_U_iso_or_equiv
_atom_site_adp_type
_atom_site_occupancy
_atom_site_calc_flag
_atom_site_refinement_flags
_atom_site_disorder_assembly
_atom_site_disorder_group
Zn Zn 0.65904(4) 0.24117(2) 0.31049(2) 0.03542(14) Uani 1 d . . .
Cl Cl 0.50850(10) 0.28482(6) 0.34084(6) 0.0586(3) Uani 1 d . . .
Li1 Li 0.9117(6) 0.1600(3) 0.2017(3) 0.0439(17) Uani 1 d . . .
Li2 Li 0.6341(6) 0.1753(3) 0.1770(3) 0.0429(17) Uani 1 d . . .
Li3 Li 0.7761(6) 0.1104(3) 0.2677(3) 0.0411(17) Uani 1 d . . .
Li4 Li 0.9004(7) 0.1933(3) 0.3462(3) 0.0526(19) Uani 1 d . . .
O10 O 0.9588(2) 0.11836(13) 0.12909(12) 0.0458(7) Uani 1 d . . .
O11 O 0.7586(2) 0.12426(11) 0.18233(11) 0.0368(6) Uani 1 d . . .
O20 O 0.6189(3) 0.22426(13) 0.10165(13) 0.0630(10) Uani 1 d . . .
O21 O 0.6565(2) 0.24543(12) 0.22244(12) 0.0439(7) Uani 1 d . . .
O30 O 0.7306(2) 0.04326(12) 0.31198(14) 0.0508(8) Uani 1 d . . .
O31 O 0.6791(2) 0.15768(11) 0.31541(12) 0.0375(7) Uani 1 d . . .
O40 O 0.9480(3) 0.13635(13) 0.40941(13) 0.0588(9) Uani 1 d . . .
O41 O 0.9321(2) 0.13549(12) 0.28423(12) 0.0401(7) Uani 1 d . . .
O50 O 1.0404(2) 0.24941(13) 0.36031(17) 0.0628(9) Uani 1 d . . .
O51 O 0.8102(2) 0.25884(12) 0.35141(12) 0.0409(6) Uani 1 d . . .
C11 C 1.0397(4) 0.1163(2) 0.0823(2) 0.0479(11) Uani 1 d . . .
C12 C 0.9969(4) 0.0661(2) 0.0410(2) 0.0660(15) Uani 1 d . . .
H12A H 0.9994 0.0753 -0.0019 0.079 Uiso 1 calc R . .
H12B H 1.0420 0.0322 0.0512 0.079 Uiso 1 calc R . .
C13 C 0.8765(4) 0.0580(2) 0.0543(2) 0.0507(12) Uani 1 d . . .
C14 C 0.7854(5) 0.0281(2) 0.0253(2) 0.0679(15) Uani 1 d . . .
H14 H 0.7916 0.0080 -0.0107 0.082 Uiso 1 calc R . .
C15 C 0.6848(4) 0.0287(2) 0.0509(2) 0.0660(15) Uani 1 d . . .
H15 H 0.6227 0.0083 0.0321 0.079 Uiso 1 calc R . .
C16 C 0.6737(4) 0.05917(19) 0.1045(2) 0.0495(11) Uani 1 d . . .
H16 H 0.6050 0.0581 0.1210 0.059 Uiso 1 calc R . .
C17 C 0.7636(3) 0.09103(17) 0.13346(18) 0.0373(10) Uani 1 d . . .
C18 C 0.8634(3) 0.08854(18) 0.10583(19) 0.0407(10) Uani 1 d . . .
C111 C 1.0275(5) 0.1723(2) 0.0491(3) 0.0797(17) Uani 1 d . . .
H11A H 0.9526 0.1750 0.0269 0.096 Uiso 1 calc R . .
H11B H 1.0835 0.1748 0.0210 0.096 Uiso 1 calc R . .
H11C H 1.0387 0.2029 0.0783 0.096 Uiso 1 calc R . .
C112 C 1.1548(4) 0.1076(3) 0.1157(3) 0.0798(17) Uani 1 d . . .
H11D H 1.1731 0.1389 0.1434 0.096 Uiso 1 calc R . .
H11E H 1.2097 0.1057 0.0870 0.096 Uiso 1 calc R . .
H11F H 1.1561 0.0727 0.1386 0.096 Uiso 1 calc R . .
C21 C 0.5939(5) 0.2260(2) 0.0336(2) 0.0621(14) Uani 1 d . . .
C22 C 0.5831(7) 0.2905(2) 0.0175(2) 0.095(2) Uani 1 d . . .
H22A H 0.6375 0.3015 -0.0100 0.114 Uiso 1 calc R . .
H22B H 0.5068 0.2995 -0.0015 0.114 Uiso 1 calc R . .
C23 C 0.6082(4) 0.3198(2) 0.0779(2) 0.0605(14) Uani 1 d . . .
C24 C 0.6090(5) 0.3767(2) 0.0948(3) 0.0689(15) Uani 1 d . . .
H24 H 0.5981 0.4053 0.0654 0.083 Uiso 1 calc R . .
C25 C 0.6265(4) 0.3900(2) 0.1564(3) 0.0621(14) Uani 1 d . . .
H25 H 0.6271 0.4281 0.1684 0.074 Uiso 1 calc R . .
C26 C 0.6434(4) 0.3472(2) 0.2012(2) 0.0543(12) Uani 1 d . . .
H26 H 0.6544 0.3573 0.2424 0.065 Uiso 1 calc R . .
C27 C 0.6438(3) 0.29019(18) 0.18469(19) 0.0411(10) Uani 1 d . . .
C28 C 0.6250(4) 0.2794(2) 0.1227(2) 0.0496(12) Uani 1 d . . .
C212 C 0.4861(5) 0.1943(3) 0.0173(2) 0.0855(18) Uani 1 d . . .
H21A H 0.4952 0.1557 0.0317 0.103 Uiso 1 calc R . .
H21B H 0.4671 0.1942 -0.0265 0.103 Uiso 1 calc R . .
H21C H 0.4260 0.2124 0.0359 0.103 Uiso 1 calc R . .
C211 C 0.6930(5) 0.1987(3) 0.0091(2) 0.0756(17) Uani 1 d . . .
H21D H 0.6992 0.1597 0.0225 0.091 Uiso 1 calc R . .
H21E H 0.7615 0.2188 0.0239 0.091 Uiso 1 calc R . .
H21F H 0.6819 0.1999 -0.0349 0.091 Uiso 1 calc R . .
C31 C 0.7244(4) -0.0196(2) 0.3129(3) 0.0615(14) Uani 1 d . . .
C32 C 0.6578(4) -0.0334(2) 0.3664(3) 0.0700(16) Uani 1 d . . .
H32A H 0.6023 -0.0633 0.3555 0.084 Uiso 1 calc R . .
H32B H 0.7085 -0.0453 0.4021 0.084 Uiso 1 calc R . .
C33 C 0.6002(4) 0.0219(2) 0.3780(2) 0.0519(12) Uani 1 d . . .
C34 C 0.5165(5) 0.0366(2) 0.4136(2) 0.0660(15) Uani 1 d . . .
H34 H 0.4822 0.0091 0.4358 0.079 Uiso 1 calc R . .
C35 C 0.4846(5) 0.0937(2) 0.4155(2) 0.0653(15) Uani 1 d . . .
H35 H 0.4275 0.1043 0.4389 0.078 Uiso 1 calc R . .
C36 C 0.5367(4) 0.1351(2) 0.3830(2) 0.0507(12) Uani 1 d . . .
H36 H 0.5135 0.1729 0.3849 0.061 Uiso 1 calc R . .
C37 C 0.6229(3) 0.12099(18) 0.34760(17) 0.0391(10) Uani 1 d . . .
C38 C 0.6482(3) 0.06343(19) 0.34627(19) 0.0415(10) Uani 1 d . . .
C311 C 0.8430(5) -0.0407(3) 0.3216(4) 0.139(4) Uani 1 d . . .
H31A H 0.8778 -0.0340 0.2850 0.167 Uiso 1 calc R . .
H31B H 0.8431 -0.0809 0.3300 0.167 Uiso 1 calc R . .
H31C H 0.8850 -0.0210 0.3553 0.167 Uiso 1 calc R . .
C312 C 0.6553(7) -0.0364(3) 0.2529(3) 0.101(2) Uani 1 d . . .
H31D H 0.5809 -0.0195 0.2506 0.121 Uiso 1 calc R . .
H31E H 0.6482 -0.0772 0.2509 0.121 Uiso 1 calc R . .
H31F H 0.6930 -0.0232 0.2193 0.121 Uiso 1 calc R . .
C41 C 0.9606(6) 0.1201(3) 0.4749(2) 0.0758(17) Uani 1 d . . .
C42 C 1.0684(6) 0.0818(3) 0.4818(3) 0.098(2) Uani 1 d . . .
H42A H 1.1344 0.1028 0.5004 0.118 Uiso 1 calc R . .
H42B H 1.0575 0.0485 0.5067 0.118 Uiso 1 calc R . .
C43 C 1.0822(4) 0.0650(2) 0.4174(3) 0.0677(15) Uani 1 d . . .
C44 C 1.1488(5) 0.0251(3) 0.3899(4) 0.093(2) Uani 1 d . . .
H44 H 1.1979 0.0008 0.4138 0.111 Uiso 1 calc R . .
C45 C 1.1402(5) 0.0225(3) 0.3270(4) 0.093(2) Uani 1 d . . .
H45 H 1.1836 -0.0041 0.3086 0.111 Uiso 1 calc R . .
C46 C 1.0689(4) 0.0583(2) 0.2907(3) 0.0645(15) Uani 1 d . . .
H46 H 1.0653 0.0556 0.2483 0.077 Uiso 1 calc R . .
C47 C 1.0020(3) 0.09869(18) 0.3161(2) 0.0424(11) Uani 1 d . . .
C48 C 1.0118(4) 0.09871(19) 0.3793(2) 0.0498(12) Uani 1 d . . .
C411 C 0.8547(6) 0.0874(3) 0.4844(3) 0.094(2) Uani 1 d . . .
H41A H 0.7889 0.1107 0.4722 0.113 Uiso 1 calc R . .
H41B H 0.8568 0.0775 0.5269 0.113 Uiso 1 calc R . .
H41C H 0.8506 0.0533 0.4600 0.113 Uiso 1 calc R . .
C412 C 0.9731(7) 0.1750(3) 0.5105(2) 0.113(3) Uani 1 d . . .
H41D H 1.0348 0.1968 0.4978 0.136 Uiso 1 calc R . .
H41E H 0.9887 0.1666 0.5535 0.136 Uiso 1 calc R . .
H41F H 0.9037 0.1965 0.5031 0.136 Uiso 1 calc R . .
C51 C 1.1644(4) 0.2581(3) 0.3604(3) 0.0714(15) Uani 1 d . . .
C52 C 1.1820(5) 0.3234(3) 0.3674(4) 0.120(3) Uani 1 d . . .
H52A H 1.2245 0.3326 0.4067 0.144 Uiso 1 calc R . .
H52B H 1.2225 0.3384 0.3350 0.144 Uiso 1 calc R . .
C53 C 1.0629(4) 0.3472(2) 0.3628(2) 0.0638(14) Uani 1 d . . .
C54 C 1.0214(5) 0.4013(3) 0.3627(3) 0.0729(16) Uani 1 d . . .
H54 H 1.0702 0.4326 0.3649 0.087 Uiso 1 calc R . .
C55 C 0.9037(5) 0.4086(2) 0.3592(2) 0.0677(15) Uani 1 d . . .
H55 H 0.8736 0.4453 0.3591 0.081 Uiso 1 calc R . .
C56 C 0.8307(4) 0.3617(2) 0.3558(2) 0.0537(12) Uani 1 d . . .
H56 H 0.7525 0.3678 0.3538 0.064 Uiso 1 calc R . .
C57 C 0.8714(4) 0.30638(18) 0.35535(18) 0.0387(10) Uani 1 d . . .
C58 C 0.9894(4) 0.3018(2) 0.3598(2) 0.0509(12) Uani 1 d . . .
C511 C 1.1924(5) 0.2362(4) 0.3007(3) 0.108(3) Uani 1 d . . .
H51A H 1.1680 0.1972 0.2957 0.129 Uiso 1 calc R . .
H51B H 1.2733 0.2383 0.2996 0.129 Uiso 1 calc R . .
H51C H 1.1542 0.2589 0.2681 0.129 Uiso 1 calc R . .
C512 C 1.2228(5) 0.2274(3) 0.4137(3) 0.091(2) Uani 1 d . . .
H51D H 1.2072 0.2460 0.4507 0.109 Uiso 1 calc R . .
H51E H 1.3035 0.2276 0.4116 0.109 Uiso 1 calc R . .
H51F H 1.1959 0.1888 0.4135 0.109 Uiso 1 calc R . .
N1 N 0.9299(4) 0.24510(18) 0.19331(19) 0.0600(11) Uani 1 d . . .
N2 N 0.4878(3) 0.13553(19) 0.19634(19) 0.0601(11) Uani 1 d . . .
N3 N 0.1793(9) 0.1841(4) 0.6314(5) 0.201(4) Uani 1 d . . .
N4 N 0.3622(8) -0.0053(5) 0.1433(6) 0.222(6) Uani 1 d . . .
C11N C 0.9287(4) 0.2932(2) 0.1924(2) 0.0514(12) Uani 1 d . . .
C12N C 0.9309(5) 0.3543(2) 0.1930(3) 0.0695(15) Uani 1 d . . .
H12A H 0.9284 0.3678 0.2341 0.083 Uiso 1 calc R . .
H12B H 0.8662 0.3687 0.1669 0.083 Uiso 1 calc R . .
H12C H 0.9997 0.3675 0.1783 0.083 Uiso 1 calc R . .
C21N C 0.4300(4) 0.1118(2) 0.2240(2) 0.0575(13) Uani 1 d . . .
C22N C 0.3552(5) 0.0804(3) 0.2598(3) 0.093(2) Uani 1 d . . .
H22A H 0.2925 0.1042 0.2676 0.112 Uiso 1 calc R . .
H22B H 0.3970 0.0689 0.2981 0.112 Uiso 1 calc R . .
H22C H 0.3268 0.0471 0.2375 0.112 Uiso 1 calc R . .
C31N C 0.2691(7) 0.2022(3) 0.6464(4) 0.121(3) Uani 1 d . . .
C32N C 0.3653(6) 0.2230(4) 0.6723(3) 0.142(4) Uani 1 d . . .
H32A H 0.4258 0.2117 0.6494 0.170 Uiso 1 calc R . .
H32B H 0.3803 0.2089 0.7134 0.170 Uiso 1 calc R . .
H32C H 0.3607 0.2639 0.6730 0.170 Uiso 1 calc R . .
C41N C 0.4132(9) -0.0360(4) 0.1237(5) 0.122(3) Uani 1 d . . .
C42N C 0.4815(10) -0.0766(3) 0.0996(4) 0.156(4) Uani 1 d . . .
H42A H 0.5056 -0.1045 0.1305 0.187 Uiso 1 calc R . .
H42B H 0.5472 -0.0583 0.0867 0.187 Uiso 1 calc R . .
H42C H 0.4389 -0.0951 0.0652 0.187 Uiso 1 calc R . .

loop_
_atom_site_aniso_label
_atom_site_aniso_U_11
_atom_site_aniso_U_22
_atom_site_aniso_U_33
_atom_site_aniso_U_23
_atom_site_aniso_U_13
_atom_site_aniso_U_12
Zn 0.0330(2) 0.0416(3) 0.0314(2) -0.0054(2) 0.00322(17) -0.0001(2)
Cl 0.0422(6) 0.0753(9) 0.0594(8) -0.0147(6) 0.0112(5) 0.0102(6)
Li1 0.048(4) 0.047(4) 0.037(4) 0.000(3) 0.008(3) -0.007(3)
Li2 0.049(4) 0.039(4) 0.040(4) 0.006(3) 0.002(3) 0.002(3)
Li3 0.044(4) 0.043(4) 0.038(4) 0.007(3) 0.012(3) -0.003(3)
Li4 0.066(5) 0.047(5) 0.044(4) 0.007(4) 0.005(4) 0.006(4)
O10 0.0424(17) 0.056(2) 0.0403(17) -0.0089(14) 0.0113(13) -0.0019(14)
O11 0.0420(15) 0.0394(16) 0.0291(15) -0.0027(12) 0.0048(12) 0.0019(13)
O20 0.111(3) 0.046(2) 0.0295(17) 0.0049(14) -0.0049(17) 0.0163(18)
O21 0.0589(18) 0.0406(18) 0.0320(15) 0.0037(14) 0.0049(12) 0.0018(14)
O30 0.0454(18) 0.0393(18) 0.070(2) 0.0158(15) 0.0167(16) 0.0013(14)
O31 0.0403(16) 0.0402(16) 0.0335(15) 0.0010(13) 0.0104(12) -0.0088(13)
O40 0.094(3) 0.047(2) 0.0326(17) 0.0070(14) -0.0022(16) 0.0085(18)
O41 0.0349(15) 0.0502(18) 0.0351(15) 0.0049(13) 0.0039(12) 0.0037(13)
O50 0.0344(16) 0.053(2) 0.101(3) 0.0059(19) 0.0082(16) -0.0032(15)
O51 0.0352(14) 0.0419(17) 0.0449(16) -0.0044(14) 0.0022(12) -0.0041(13)
C11 0.042(2) 0.061(3) 0.043(3) -0.002(2) 0.016(2) 0.005(2)
C12 0.060(3) 0.088(4) 0.052(3) -0.022(3) 0.018(2) 0.005(3)
C13 0.053(3) 0.052(3) 0.047(3) -0.015(2) 0.007(2) 0.008(2)
C14 0.073(4) 0.073(4) 0.060(3) -0.030(3) 0.014(3) -0.002(3)
C15 0.061(3) 0.071(4) 0.065(3) -0.031(3) 0.005(3) -0.015(3)
C16 0.054(3) 0.050(3) 0.046(3) -0.007(2) 0.009(2) -0.010(2)
C17 0.043(2) 0.034(2) 0.034(2) 0.0017(19) 0.0017(19) 0.0030(19)
C18 0.040(2) 0.044(3) 0.037(2) -0.004(2) 0.0024(19) 0.007(2)
C111 0.088(4) 0.086(4) 0.072(4) 0.022(3) 0.040(3) 0.010(3)
C112 0.050(3) 0.120(5) 0.072(4) -0.003(4) 0.016(3) 0.011(3)
C21 0.092(4) 0.068(4) 0.025(2) 0.012(2) 0.003(2) 0.021(3)
C22 0.157(7) 0.077(4) 0.048(3) 0.018(3) 0.003(4) 0.042(4)
C23 0.073(4) 0.055(3) 0.053(3) 0.018(3) 0.004(3) 0.015(3)
C24 0.073(4) 0.056(4) 0.078(4) 0.024(3) 0.008(3) 0.012(3)
C25 0.061(3) 0.036(3) 0.088(4) 0.008(3) 0.005(3) 0.004(2)
C26 0.053(3) 0.048(3) 0.059(3) -0.001(2) -0.002(2) -0.002(2)
C27 0.041(2) 0.042(3) 0.040(2) 0.006(2) 0.0022(19) 0.0064(19)
C28 0.060(3) 0.044(3) 0.044(3) 0.008(2) 0.003(2) 0.010(2)
C212 0.081(4) 0.124(5) 0.049(3) 0.000(3) -0.001(3) 0.008(4)
C211 0.081(4) 0.099(5) 0.047(3) 0.029(3) 0.011(3) 0.015(3)
C31 0.055(3) 0.039(3) 0.093(4) 0.016(3) 0.018(3) 0.005(2)
C32 0.065(3) 0.054(3) 0.092(4) 0.028(3) 0.011(3) -0.002(3)
C33 0.050(3) 0.053(3) 0.051(3) 0.011(2) 0.001(2) -0.017(2)
C34 0.077(4) 0.075(4) 0.050(3) 0.004(3) 0.025(3) -0.028(3)
C35 0.078(4) 0.071(4) 0.053(3) -0.018(3) 0.032(3) -0.024(3)
C36 0.064(3) 0.047(3) 0.046(3) -0.016(2) 0.022(2) -0.016(2)
C37 0.043(2) 0.047(3) 0.026(2) -0.0039(19) -0.0018(18) -0.015(2)
C38 0.039(2) 0.044(3) 0.040(2) 0.005(2) 0.0012(19) -0.006(2)
C311 0.069(4) 0.061(4) 0.297(12) 0.080(6) 0.061(6) 0.024(3)
C312 0.148(7) 0.061(4) 0.097(5) -0.003(4) 0.026(5) -0.018(4)
C41 0.114(5) 0.072(4) 0.035(3) 0.017(3) -0.013(3) -0.010(4)
C42 0.110(5) 0.099(5) 0.073(4) 0.039(4) -0.040(4) -0.024(4)
C43 0.053(3) 0.067(4) 0.079(4) 0.036(3) -0.011(3) -0.003(3)
C44 0.049(3) 0.088(5) 0.142(6) 0.075(5) 0.015(4) 0.019(3)
C45 0.073(4) 0.068(4) 0.149(7) 0.053(4) 0.062(4) 0.029(3)
C46 0.055(3) 0.059(3) 0.087(4) 0.017(3) 0.038(3) 0.008(3)
C47 0.032(2) 0.034(2) 0.061(3) 0.006(2) 0.007(2) -0.0015(19)
C48 0.047(3) 0.045(3) 0.054(3) 0.014(2) -0.007(2) -0.003(2)
C411 0.121(5) 0.102(5) 0.055(4) 0.031(3) -0.005(3) -0.023(4)
C412 0.184(8) 0.117(6) 0.036(3) -0.009(3) 0.008(4) -0.045(5)
C51 0.033(2) 0.091(4) 0.089(4) 0.001(3) 0.003(2) -0.013(3)
C52 0.052(4) 0.100(5) 0.208(9) 0.006(5) 0.022(4) -0.027(4)
C53 0.056(3) 0.059(4) 0.076(4) 0.004(3) 0.009(3) -0.019(3)
C54 0.077(4) 0.066(4) 0.075(4) -0.009(3) 0.010(3) -0.032(3)
C55 0.093(4) 0.043(3) 0.066(4) -0.009(3) 0.004(3) -0.009(3)
C56 0.055(3) 0.052(3) 0.054(3) -0.013(2) 0.004(2) -0.005(2)
C57 0.044(2) 0.040(3) 0.032(2) -0.0036(19) 0.0039(18) -0.007(2)
C58 0.047(3) 0.055(3) 0.050(3) 0.002(2) 0.002(2) -0.013(2)
C511 0.050(3) 0.193(8) 0.081(4) -0.005(5) 0.014(3) -0.034(4)
C512 0.049(3) 0.131(6) 0.086(4) 0.000(4) -0.016(3) -0.007(3)
N1 0.067(3) 0.048(3) 0.063(3) 0.006(2) 0.006(2) -0.005(2)
N2 0.052(3) 0.068(3) 0.060(3) -0.006(2) 0.007(2) -0.006(2)
N3 0.187(9) 0.159(8) 0.236(10) 0.016(7) -0.055(8) -0.050(7)
N4 0.139(8) 0.164(9) 0.341(15) -0.131(9) -0.067(8) 0.021(6)
C11N 0.049(3) 0.054(3) 0.053(3) 0.003(3) 0.013(2) -0.004(2)
C12N 0.071(4) 0.045(3) 0.097(4) 0.003(3) 0.031(3) -0.003(3)
C21N 0.040(3) 0.074(4) 0.057(3) -0.010(3) 0.000(2) -0.004(3)
C22N 0.060(4) 0.148(6) 0.070(4) 0.013(4) 0.003(3) -0.036(4)
C31N 0.085(5) 0.081(5) 0.180(8) 0.022(5) -0.059(5) -0.018(4)
C32N 0.078(5) 0.250(11) 0.097(6) -0.014(6) 0.012(4) -0.057(6)
C41N 0.128(8) 0.078(6) 0.149(8) -0.024(6) -0.034(6) -0.023(5)
C42N 0.250(12) 0.076(6) 0.138(8) 0.016(5) 0.011(8) -0.041(7)

loop_
_atom_type_symbol
_atom_type_description
_atom_type_scat_dispersion_real
_atom_type_scat_dispersion_imag
_atom_type_scat_source
C C 0.0033 0.0016 'International Tables Vol C Tables 4.2.6.8 and 6.1.1.4'
H H 0.0000 0.0000 'International Tables Vol C Tables 4.2.6.8 and 6.1.1.4'
Li Li -0.0003 0.0001 'International Tables Vol C Tables 4.2.6.8 and 6.1.1.4'
N N 0.0061 0.0033 'International Tables Vol C Tables 4.2.6.8 and 6.1.1.4'
O O 0.0106 0.0060 'International Tables Vol C Tables 4.2.6.8 and 6.1.1.4'
Zn Zn 0.2839 1.4301 'International Tables Vol C Tables 4.2.6.8 and 6.1.1.4'
Cl Cl 0.1484 0.1585 'International Tables Vol C Tables 4.2.6.8 and 6.1.1.4'

loop_
_geom_angle_atom_site_label_1
_geom_angle_atom_site_label_2
_geom_angle_atom_site_label_3
_geom_angle
_geom_angle_site_symmetry_1
_geom_angle_site_symmetry_3
_geom_angle_publ_flag
O21 Zn O51 110.75(12) . . ?
O21 Zn O31 95.35(11) . . ?
O51 Zn O31 95.05(11) . . ?
O21 Zn Cl 111.09(9) . . ?
O51 Zn Cl 119.13(9) . . ?
O31 Zn Cl 122.38(8) . . ?
O21 Zn Li4 100.13(17) . . ?
O51 Zn Li4 35.74(17) . . ?
O31 Zn Li4 61.50(16) . . ?
Cl Zn Li4 147.35(15) . . ?
O21 Zn Li2 31.24(14) . . ?
O51 Zn Li2 119.33(15) . . ?
O31 Zn Li2 65.25(14) . . ?
Cl Zn Li2 119.57(13) . . ?
Li4 Zn Li2 92.11(19) . . ?
O41 Li1 O11 94.9(3) . . ?
O41 Li1 O10 126.9(4) . . ?
O11 Li1 O10 87.6(3) . . ?
O41 Li1 N1 112.7(4) . . ?
O11 Li1 N1 120.0(4) . . ?
O10 Li1 N1 111.4(3) . . ?
O41 Li1 Li3 48.4(2) . . ?
O11 Li1 Li3 47.0(2) . . ?
O10 Li1 Li3 118.8(4) . . ?
N1 Li1 Li3 125.5(4) . . ?
O41 Li1 C18 123.5(3) . . ?
O11 Li1 C18 58.1(2) . . ?
O10 Li1 C18 29.50(15) . . ?
N1 Li1 C18 123.8(3) . . ?
Li3 Li1 C18 94.2(3) . . ?
O41 Li1 C17 110.5(3) . . ?
O11 Li1 C17 28.21(15) . . ?
O10 Li1 C17 59.4(2) . . ?
N1 Li1 C17 127.6(3) . . ?
Li3 Li1 C17 68.6(2) . . ?
C18 Li1 C17 29.86(14) . . ?
O41 Li1 Li2 101.6(3) . . ?
O11 Li1 Li2 31.36(19) . . ?
O10 Li1 Li2 106.8(3) . . ?
N1 Li1 Li2 89.5(3) . . ?
Li3 Li1 Li2 57.5(2) . . ?
C18 Li1 Li2 79.9(2) . . ?
C17 Li1 Li2 53.5(2) . . ?
O41 Li1 Li4 32.9(2) . . ?
O11 Li1 Li4 99.5(3) . . ?
O10 Li1 Li4 158.7(4) . . ?
N1 Li1 Li4 82.5(3) . . ?
Li3 Li1 Li4 57.4(3) . . ?
C18 Li1 Li4 150.7(3) . . ?
C17 Li1 Li4 125.4(3) . . ?
Li2 Li1 Li4 88.7(3) . . ?
O11 Li2 O21 116.8(4) . . ?
O11 Li2 O20 113.9(4) . . ?
O21 Li2 O20 86.1(3) . . ?
O11 Li2 N2 111.7(4) . . ?
O21 Li2 N2 110.3(4) . . ?
O20 Li2 N2 115.9(4) . . ?
O11 Li2 C27 126.9(4) . . ?
O21 Li2 C27 27.58(15) . . ?
O20 Li2 C27 58.6(2) . . ?
N2 Li2 C27 118.1(3) . . ?
O11 Li2 C28 125.9(3) . . ?
O21 Li2 C28 57.0(2) . . ?
O20 Li2 C28 29.21(16) . . ?
N2 Li2 C28 120.6(3) . . ?
C27 Li2 C28 29.46(15) . . ?
O11 Li2 C17 26.06(15) . . ?
O21 Li2 C17 138.5(4) . . ?
O20 Li2 C17 97.0(3) . . ?
N2 Li2 C17 105.4(3) . . ?
C27 Li2 C17 136.0(3) . . ?
C28 Li2 C17 119.3(3) . . ?
O11 Li2 Li3 40.4(2) . . ?
O21 Li2 Li3 93.4(3) . . ?
O20 Li2 Li3 149.3(4) . . ?
N2 Li2 Li3 93.0(3) . . ?
C27 Li2 Li3 117.8(3) . . ?
C28 Li2 Li3 140.2(3) . . ?
C17 Li2 Li3 63.7(2) . . ?
O11 Li2 Li1 33.3(2) . . ?
O21 Li2 Li1 86.3(3) . . ?
O20 Li2 Li1 100.8(3) . . ?
N2 Li2 Li1 140.0(3) . . ?
C27 Li2 Li1 93.7(3) . . ?
C28 Li2 Li1 99.0(3) . . ?
C17 Li2 Li1 52.36(19) . . ?
Li3 Li2 Li1 48.7(2) . . ?
O11 Li2 Zn 104.8(3) . . ?
O21 Li2 Zn 31.41(14) . . ?
O20 Li2 Zn 117.2(3) . . ?
N2 Li2 Zn 90.9(3) . . ?
C27 Li2 Zn 58.58(16) . . ?
C28 Li2 Zn 88.0(2) . . ?
C17 Li2 Zn 130.9(3) . . ?
Li3 Li2 Zn 69.5(2) . . ?
Li1 Li2 Zn 85.6(2) . . ?
O11 Li3 O41 97.1(3) . . ?
O11 Li3 O30 128.8(4) . . ?
O41 Li3 O30 117.7(4) . . ?
O11 Li3 O31 115.3(4) . . ?
O41 Li3 O31 109.3(4) . . ?
O30 Li3 O31 88.5(3) . . ?
O11 Li3 Li1 50.4(2) . . ?
O41 Li3 Li1 47.2(2) . . ?
O30 Li3 Li1 150.7(4) . . ?
O31 Li3 Li1 119.1(4) . . ?
O11 Li3 C38 135.3(4) . . ?
O41 Li3 C38 127.4(3) . . ?
O30 Li3 C38 30.17(16) . . ?
O31 Li3 C38 58.6(2) . . ?
Li1 Li3 C38 174.1(4) . . ?
O11 Li3 C37 129.2(3) . . ?
O41 Li3 C37 123.6(3) . . ?
O30 Li3 C37 60.1(2) . . ?
O31 Li3 C37 28.69(15) . . ?
Li1 Li3 C37 147.7(4) . . ?
C38 Li3 C37 29.95(14) . . ?
O11 Li3 C47 112.6(3) . . ?
O41 Li3 C47 25.94(15) . . ?
O30 Li3 C47 92.2(3) . . ?
O31 Li3 C47 116.4(3) . . ?
Li1 Li3 C47 67.8(2) . . ?
C38 Li3 C47 107.8(3) . . ?
C37 Li3 C47 117.0(3) . . ?
O11 Li3 Li2 40.3(2) . . ?
O41 Li3 Li2 115.8(3) . . ?
O30 Li3 Li2 126.6(3) . . ?
O31 Li3 Li2 75.2(3) . . ?
Li1 Li3 Li2 73.9(3) . . ?
C38 Li3 Li2 109.7(3) . . ?
C37 Li3 Li2 91.2(3) . . ?
C47 Li3 Li2 140.7(3) . . ?
O11 Li3 Li4 117.8(3) . . ?
O41 Li3 Li4 43.4(2) . . ?
O30 Li3 Li4 113.3(3) . . ?
O31 Li3 Li4 65.9(3) . . ?
Li1 Li3 Li4 74.0(3) . . ?
C38 Li3 Li4 100.3(3) . . ?
C37 Li3 Li4 83.2(3) . . ?
C47 Li3 Li4 55.8(2) . . ?
Li2 Li3 Li4 105.7(3) . . ?
O51 Li4 O40 129.0(4) . . ?
O51 Li4 O41 138.9(4) . . ?
O40 Li4 O41 87.7(3) . . ?
O51 Li4 O50 85.6(3) . . ?
O40 Li4 O50 99.6(4) . . ?
O41 Li4 O50 108.5(4) . . ?
O51 Li4 C48 159.7(4) . . ?
O40 Li4 C48 30.72(18) . . ?
O41 Li4 C48 59.1(2) . . ?
O50 Li4 C48 97.3(3) . . ?
O51 Li4 C47 168.0(4) . . ?
O40 Li4 C47 60.4(2) . . ?
O41 Li4 C47 29.35(16) . . ?
O50 Li4 C47 100.8(3) . . ?
C48 Li4 C47 30.27(16) . . ?
O51 Li4 C57 27.20(16) . . ?
O40 Li4 C57 130.4(4) . . ?
O41 Li4 C57 139.6(4) . . ?
O50 Li4 C57 58.5(2) . . ?
C48 Li4 C57 151.0(4) . . ?
C47 Li4 C57 156.0(4) . . ?
O51 Li4 C58 56.7(2) . . ?
O40 Li4 C58 118.6(4) . . ?
O41 Li4 C58 127.1(4) . . ?
O50 Li4 C58 28.98(16) . . ?
C48 Li4 C58 125.1(3) . . ?
C47 Li4 C58 128.5(3) . . ?
C57 Li4 C58 29.59(15) . . ?
O51 Li4 Li3 109.6(4) . . ?
O40 Li4 Li3 92.7(3) . . ?
O41 Li4 Li3 41.8(2) . . ?
O50 Li4 Li3 147.6(4) . . ?
C48 Li4 Li3 78.4(3) . . ?
C47 Li4 Li3 59.9(2) . . ?
C57 Li4 Li3 130.6(3) . . ?
C58 Li4 Li3 148.0(3) . . ?
O51 Li4 Zn 37.16(17) . . ?
O40 Li4 Zn 127.3(4) . . ?
O41 Li4 Zn 108.6(3) . . ?
O50 Li4 Zn 119.9(3) . . ?
C48 Li4 Zn 142.5(3) . . ?
C47 Li4 Zn 132.6(3) . . ?
C57 Li4 Zn 62.38(18) . . ?
C58 Li4 Zn 91.2(2) . . ?
Li3 Li4 Zn 72.7(2) . . ?
O51 Li4 Li1 110.0(3) . . ?
O40 Li4 Li1 118.8(4) . . ?
O41 Li4 Li1 31.13(19) . . ?
O50 Li4 Li1 99.7(3) . . ?
C48 Li4 Li1 89.4(3) . . ?
C47 Li4 Li1 59.1(2) . . ?
C57 Li4 Li1 109.2(3) . . ?
C58 Li4 Li1 105.4(3) . . ?
Li3 Li4 Li1 48.6(2) . . ?
Zn Li4 Li1 89.1(2) . . ?
C18 O10 C11 107.1(3) . . ?
C18 O10 Li1 104.5(3) . . ?
C11 O10 Li1 146.0(3) . . ?
C17 O11 Li2 115.5(3) . . ?
C17 O11 Li3 133.5(3) . . ?
Li2 O11 Li3 99.3(3) . . ?
C17 O11 Li1 106.8(3) . . ?
Li2 O11 Li1 115.3(3) . . ?
Li3 O11 Li1 82.6(3) . . ?
C28 O20 C21 108.0(3) . . ?
C28 O20 Li2 105.3(3) . . ?
C21 O20 Li2 146.3(4) . . ?
C27 O21 Li2 110.5(3) . . ?
C27 O21 Zn 130.5(3) . . ?
Li2 O21 Zn 117.3(2) . . ?
C38 O30 C31 107.1(3) . . ?
C38 O30 Li3 104.5(3) . . ?
C31 O30 Li3 145.6(4) . . ?
C37 O31 Zn 127.0(3) . . ?
C37 O31 Li3 106.0(3) . . ?
Zn O31 Li3 126.8(2) . . ?
C48 O40 C41 107.8(4) . . ?
C48 O40 Li4 102.8(3) . . ?
C41 O40 Li4 148.5(4) . . ?
C47 O41 Li1 134.4(3) . . ?
C47 O41 Li3 114.8(3) . . ?
Li1 O41 Li3 84.4(3) . . ?
C47 O41 Li4 103.7(3) . . ?
Li1 O41 Li4 115.9(3) . . ?
Li3 O41 Li4 94.7(3) . . ?
C58 O50 C51 108.2(4) . . ?
C58 O50 Li4 102.8(3) . . ?
C51 O50 Li4 147.8(4) . . ?
C57 O51 Li4 112.4(4) . . ?
C57 O51 Zn 132.3(3) . . ?
Li4 O51 Zn 107.1(3) . . ?
C112 C11 O10 106.8(4) . . ?
C112 C11 C111 113.0(5) . . ?
O10 C11 C111 106.0(4) . . ?
C112 C11 C12 114.0(4) . . ?
O10 C11 C12 103.9(4) . . ?
C111 C11 C12 112.2(4) . . ?
C13 C12 C11 103.6(4) . . ?
C18 C13 C14 119.4(4) . . ?
C18 C13 C12 107.5(4) . . ?
C14 C13 C12 133.1(4) . . ?
C13 C14 C15 118.1(4) . . ?
C14 C15 C16 121.6(5) . . ?
C17 C16 C15 121.2(4) . . ?
O11 C17 C16 125.3(4) . . ?
O11 C17 C18 119.9(4) . . ?
C16 C17 C18 114.8(4) . . ?
O11 C17 Li1 44.9(2) . . ?
C16 C17 Li1 170.2(3) . . ?
C18 C17 Li1 75.0(3) . . ?
O11 C17 Li2 38.5(2) . . ?
C16 C17 Li2 96.8(3) . . ?
C18 C17 Li2 136.1(3) . . ?
Li1 C17 Li2 74.1(2) . . ?
C13 C18 O10 113.9(4) . . ?
C13 C18 C17 124.9(4) . . ?
O10 C18 C17 121.2(4) . . ?
C13 C18 Li1 159.9(4) . . ?
O10 C18 Li1 46.0(2) . . ?
C17 C18 Li1 75.2(3) . . ?
C212 C21 O20 106.8(4) . . ?
C212 C21 C211 112.8(5) . . ?
O20 C21 C211 106.4(4) . . ?
C212 C21 C22 112.8(5) . . ?
O20 C21 C22 104.8(4) . . ?
C211 C21 C22 112.5(5) . . ?
C23 C22 C21 104.2(4) . . ?
C28 C23 C24 118.6(5) . . ?
C28 C23 C22 108.6(5) . . ?
C24 C23 C22 132.7(5) . . ?
C25 C24 C23 118.5(5) . . ?
C24 C25 C26 121.3(5) . . ?
C27 C26 C25 120.7(5) . . ?
O21 C27 C28 117.6(4) . . ?
O21 C27 C26 126.8(4) . . ?
C28 C27 C26 115.5(4) . . ?
O21 C27 Li2 41.9(2) . . ?
C28 C27 Li2 75.8(3) . . ?
C26 C27 Li2 167.8(4) . . ?
C23 C28 O20 114.4(4) . . ?
C23 C28 C27 125.4(5) . . ?
O20 C28 C27 120.1(4) . . ?
C23 C28 Li2 159.5(4) . . ?
O20 C28 Li2 45.5(2) . . ?
C27 C28 Li2 74.7(3) . . ?
O30 C31 C311 106.8(4) . . ?
O30 C31 C312 105.6(4) . . ?
C311 C31 C312 115.4(6) . . ?
O30 C31 C32 104.6(4) . . ?
C311 C31 C32 113.5(5) . . ?
C312 C31 C32 109.9(5) . . ?
C33 C32 C31 103.6(4) . . ?
C38 C33 C34 119.1(5) . . ?
C38 C33 C32 107.8(4) . . ?
C34 C33 C32 133.1(4) . . ?
C33 C34 C35 118.1(4) . . ?
C36 C35 C34 121.2(5) . . ?
C35 C36 C37 121.2(5) . . ?
O31 C37 C38 119.5(4) . . ?
O31 C37 C36 125.8(4) . . ?
C38 C37 C36 114.7(4) . . ?
O31 C37 Li3 45.3(2) . . ?
C38 C37 Li3 74.4(3) . . ?
C36 C37 Li3 169.7(4) . . ?
C33 C38 C37 125.6(4) . . ?
C33 C38 O30 113.5(4) . . ?
C37 C38 O30 120.8(4) . . ?
C33 C38 Li3 158.7(4) . . ?
C37 C38 Li3 75.6(3) . . ?
O30 C38 Li3 45.4(2) . . ?
O40 C41 C411 106.1(4) . . ?
O40 C41 C412 106.1(4) . . ?
C411 C41 C412 113.2(6) . . ?
O40 C41 C42 103.3(5) . . ?
C411 C41 C42 112.4(5) . . ?
C412 C41 C42 114.6(5) . . ?
C43 C42 C41 103.9(4) . . ?
C48 C43 C44 117.0(6) . . ?
C48 C43 C42 107.6(5) . . ?
C44 C43 C42 135.4(5) . . ?
C45 C44 C43 119.0(5) . . ?
C44 C45 C46 121.5(6) . . ?
C45 C46 C47 121.3(6) . . ?
O41 C47 C48 120.0(4) . . ?
O41 C47 C46 125.0(4) . . ?
C48 C47 C46 114.9(4) . . ?
O41 C47 Li4 46.9(2) . . ?
C48 C47 Li4 74.6(3) . . ?
C46 C47 Li4 165.3(4) . . ?
O41 C47 Li3 39.2(2) . . ?
C48 C47 Li3 110.4(3) . . ?
C46 C47 Li3 118.8(4) . . ?
Li4 C47 Li3 64.3(2) . . ?
C43 C48 C47 126.2(5) . . ?
C43 C48 O40 113.8(5) . . ?
C47 C48 O40 119.9(4) . . ?
C43 C48 Li4 155.0(4) . . ?
C47 C48 Li4 75.2(3) . . ?
O40 C48 Li4 46.5(2) . . ?
C512 C51 O50 107.7(4) . . ?
C512 C51 C511 113.7(6) . . ?
O50 C51 C511 106.2(4) . . ?
C512 C51 C52 111.0(5) . . ?
O50 C51 C52 104.9(4) . . ?
C511 C51 C52 112.8(6) . . ?
C53 C52 C51 104.3(4) . . ?
C54 C53 C58 119.8(5) . . ?
C54 C53 C52 132.9(5) . . ?
C58 C53 C52 107.3(5) . . ?
C53 C54 C55 118.2(5) . . ?
C56 C55 C54 120.9(5) . . ?
C57 C56 C55 121.7(5) . . ?
O51 C57 C56 126.9(4) . . ?
O51 C57 C58 118.3(4) . . ?
C56 C57 C58 114.7(4) . . ?
O51 C57 Li4 40.4(2) . . ?
C56 C57 Li4 166.9(4) . . ?
C58 C57 Li4 78.0(3) . . ?
O50 C58 C53 114.8(4) . . ?
O50 C58 C57 120.5(4) . . ?
C53 C58 C57 124.6(5) . . ?
O50 C58 Li4 48.3(2) . . ?
C53 C58 Li4 162.5(4) . . ?
C57 C58 Li4 72.4(3) . . ?
C11N N1 Li1 171.5(5) . . ?
C21N N2 Li2 157.6(5) . . ?
N1 C11N C12N 177.8(5) . . ?
N2 C21N C22N 179.3(6) . . ?
N3 C31N C32N 170.7(13) . . ?
N4 C41N C42N 178.4(13) . . ?

loop_
_geom_bond_atom_site_label_1
_geom_bond_atom_site_label_2
_geom_bond_distance
_geom_bond_site_symmetry_2
_geom_bond_publ_flag
Zn O21 1.934(3) . ?
Zn O51 1.945(3) . ?
Zn O31 1.972(3) . ?
Zn Cl 2.2231(12) . ?
Zn Li4 3.078(8) . ?
Zn Li2 3.296(7) . ?
Li1 O41 1.889(7) . ?
Li1 O11 1.993(7) . ?
Li1 O10 2.006(7) . ?
Li1 N1 2.018(8) . ?
Li1 Li3 2.564(9) . ?
Li1 C18 2.698(8) . ?
Li1 C17 2.700(8) . ?
Li1 Li2 3.280(10) . ?
Li1 Li4 3.287(10) . ?
Li2 O11 1.888(7) . ?
Li2 O21 1.925(8) . ?
Li2 O20 2.005(7) . ?
Li2 N2 2.053(8) . ?
Li2 C27 2.700(8) . ?
Li2 C28 2.713(8) . ?
Li2 C17 2.741(8) . ?
Li2 Li3 2.879(10) . ?
Li3 O11 1.890(7) . ?
Li3 O41 1.927(7) . ?
Li3 O30 1.960(7) . ?
Li3 O31 1.983(7) . ?
Li3 C38 2.667(8) . ?
Li3 C37 2.682(8) . ?
Li3 C47 2.766(8) . ?
Li3 Li4 2.881(11) . ?
Li4 O51 1.881(8) . ?
Li4 O40 1.960(8) . ?
Li4 O41 1.988(8) . ?
Li4 O50 2.106(9) . ?
Li4 C48 2.636(9) . ?
Li4 C47 2.643(9) . ?
Li4 C57 2.682(9) . ?
Li4 C58 2.753(9) . ?
O10 C18 1.372(5) . ?
O10 C11 1.487(5) . ?
O11 C17 1.334(5) . ?
O20 C28 1.373(5) . ?
O20 C21 1.490(5) . ?
O21 C27 1.335(5) . ?
O30 C38 1.385(5) . ?
O30 C31 1.476(5) . ?
O31 C37 1.340(5) . ?
O40 C48 1.381(6) . ?
O40 C41 1.479(5) . ?
O41 C47 1.334(5) . ?
O50 C58 1.368(5) . ?
O50 C51 1.479(5) . ?
O51 C57 1.326(5) . ?
C11 C112 1.481(6) . ?
C11 C111 1.498(7) . ?
C11 C12 1.533(7) . ?
C12 C13 1.498(6) . ?
C13 C18 1.365(6) . ?
C13 C14 1.375(6) . ?
C14 C15 1.376(7) . ?
C15 C16 1.395(6) . ?
C16 C17 1.389(6) . ?
C17 C18 1.391(6) . ?
C21 C212 1.482(8) . ?
C21 C211 1.491(7) . ?
C21 C22 1.553(7) . ?
C22 C23 1.492(7) . ?
C23 C28 1.364(6) . ?
C23 C24 1.383(7) . ?
C24 C25 1.380(7) . ?
C25 C26 1.402(7) . ?
C26 C27 1.385(6) . ?
C27 C28 1.376(6) . ?
C31 C311 1.476(7) . ?
C31 C312 1.517(8) . ?
C31 C32 1.525(7) . ?
C32 C33 1.501(7) . ?
C33 C38 1.359(6) . ?
C33 C34 1.377(7) . ?
C34 C35 1.392(7) . ?
C35 C36 1.392(6) . ?
C36 C37 1.394(6) . ?
C37 C38 1.383(6) . ?
C41 C411 1.503(8) . ?
C41 C412 1.504(8) . ?
C41 C42 1.550(9) . ?
C42 C43 1.498(8) . ?
C43 C48 1.360(6) . ?
C43 C44 1.405(9) . ?
C44 C45 1.374(9) . ?
C45 C46 1.375(7) . ?
C46 C47 1.392(6) . ?
C47 C48 1.378(6) . ?
C51 C512 1.472(8) . ?
C51 C511 1.483(8) . ?
C51 C52 1.550(8) . ?
C52 C53 1.506(8) . ?
C53 C54 1.359(7) . ?
C53 C58 1.371(6) . ?
C54 C55 1.394(8) . ?
C55 C56 1.394(6) . ?
C56 C57 1.384(6) . ?
C57 C58 1.390(6) . ?
N1 C11N 1.126(6) . ?
N2 C21N 1.116(6) . ?
N3 C31N 1.153(10) . ?
N4 C41N 1.062(11) . ?
C11N C12N 1.434(7) . ?
C21N C22N 1.453(7) . ?
C31N C32N 1.303(9) . ?
C41N C42N 1.393(12) . ?
